data_7103715
loop_
_publ_author_name
'Bailey, Philip J.'
'Loro\~no-Gonz\'alez, Daniel'
'Parsons, Simon'

_publ_section_title
;
 6-Aminofulvene-2-aldimine, a novel class of ambidentate
 cyclopentadienyl/diimine ligand: synthesis and characterisation of
 magnesium complexes
;
_journal_coden_ASTM CHCOFS
_journal_issue 12
_journal_name_full
;
 Chemical Communications (Cambridge, United Kingdom)
;
_journal_page_first 1426
_journal_page_last 1427
_journal_paper_doi 10.1039/b303540a
_journal_year 2003
_chemical_formula_moiety '[MeMg(Cy)2AFA)]'
_chemical_formula_sum 'C24 H38 Mg N2 O'
_chemical_formula_weight 394.87
_space_group_IT_number 61
_symmetry_cell_setting orthorhombic
_symmetry_space_group_name_Hall '-P 2ac 2ab'
_symmetry_space_group_name_H-M 'P b c a'
_atom_sites_solution_hydrogens geom
_atom_sites_solution_primary direct
_atom_sites_solution_secondary difmap
_audit_creation_method SHELXL-97
_cell_angle_alpha 90.00
_cell_angle_beta 90.00
_cell_angle_gamma 90.00
_cell_formula_units_Z 8
_cell_length_a 11.3464(9)
_cell_length_b 15.2076(13)
_cell_length_c 27.249(2)
_cell_measurement_reflns_used 5808
_cell_measurement_temperature 150(2)
_cell_measurement_theta_max 26
_cell_measurement_theta_min 3.5
_cell_volume 4701.9(7)
_computing_cell_refinement 'SMART (Bruker, 1995)'
_computing_data_collection 'SMART (Bruker, 1995)'
_computing_data_reduction 'SHELXTL (Sheldrick, 1997)'
_computing_molecular_graphics 'SHELXTL (Sheldrick, 1997)'
_computing_structure_refinement 'SHELXL-97 (Sheldrick, 1997)'
_computing_structure_solution 'SHELXS-97 (Sheldrick, 1990)'
_diffrn_ambient_temperature 150(2)
_diffrn_measured_fraction_theta_full 0.930
_diffrn_measured_fraction_theta_max 0.930
_diffrn_measurement_device_type 'Bruker Smart APEX CCD'
_diffrn_radiation_monochromator graphite
_diffrn_radiation_source 'fine-focus sealed tube'
_diffrn_radiation_type MoK\a
_diffrn_radiation_wavelength 0.71073
_diffrn_reflns_av_R_equivalents 0.0490
_diffrn_reflns_av_sigmaI/netI 0.0426
_diffrn_reflns_limit_h_max 15
_diffrn_reflns_limit_h_min -10
_diffrn_reflns_limit_k_max 19
_diffrn_reflns_limit_k_min -20
_diffrn_reflns_limit_l_max 33
_diffrn_reflns_limit_l_min -37
_diffrn_reflns_number 28371
_diffrn_reflns_theta_full 29.06
_diffrn_reflns_theta_max 29.06
_diffrn_reflns_theta_min 1.49
_diffrn_standards_decay_% 0
_diffrn_standards_number 3
_exptl_absorpt_coefficient_mu 0.091
_exptl_absorpt_correction_T_max 0.991
_exptl_absorpt_correction_T_min 0.966
_exptl_absorpt_correction_type multi-scan
_exptl_absorpt_process_details Sadabs
_exptl_crystal_colour Colourless
_exptl_crystal_density_diffrn 1.116
_exptl_crystal_density_method 'not measured'
_exptl_crystal_description Rod
_exptl_crystal_F_000 1728
_exptl_crystal_size_max 0.38
_exptl_crystal_size_mid 0.36
_exptl_crystal_size_min 0.10
_refine_diff_density_max 0.540
_refine_diff_density_min -0.373
_refine_diff_density_rms 0.056
_refine_ls_extinction_method none
_refine_ls_goodness_of_fit_ref 1.078
_refine_ls_hydrogen_treatment riding
_refine_ls_matrix_type full
_refine_ls_number_parameters 271
_refine_ls_number_reflns 5846
_refine_ls_number_restraints 26
_refine_ls_restrained_S_all 1.082
_refine_ls_R_factor_all 0.0876
_refine_ls_R_factor_gt 0.0652
_refine_ls_shift/su_max 0.000
_refine_ls_shift/su_mean 0.000
_refine_ls_structure_factor_coef Fsqd
_refine_ls_weighting_details 'calc w=1/[\s^2^(Fo^2^)+(0.0692P)^2^+2.3639P] where P=(Fo^2^+2Fc^2^)/3'
_refine_ls_weighting_scheme calc
_refine_ls_wR_factor_gt 0.1469
_refine_ls_wR_factor_ref 0.1578
_reflns_number_gt 4515
_reflns_number_total 5846
_reflns_threshold_expression >2sigma(I)
_cod_data_source_file b303540a.txt
_cod_data_source_block fulmg22
_cod_depositor_comments
;
The following automatic conversions were performed:
'_symmetry_cell_setting' value 'Orthorhombic' changed to 'orthorhombic'
according to '/home/saulius/struct/CIF-dictionaries/cif_core.dic'
dictionary named 'cif_core.dic' version 2.4.1 from
2010-06-29.

'_exptl_absorpt_correction_type' value 'Multiscan' changed to
'multi-scan' according to
'/home/saulius/struct/CIF-dictionaries/cif_core.dic' dictionary named
'cif_core.dic' version 2.4.1 from 2010-06-29.

Automatic conversion script
Id: cif_fix_enum 1527 2010-12-29 10:47:43Z saulius 
;
_cod_original_sg_symbol_H-M Pbca
_cod_database_code 7103715

loop_
_symmetry_equiv_pos_as_xyz
'x, y, z'
'-x+1/2, -y, z+1/2'
'-x, y+1/2, -z+1/2'
'x+1/2, -y+1/2, -z'
'-x, -y, -z'
'x-1/2, y, -z-1/2'
'x, -y-1/2, z-1/2'
'-x-1/2, y-1/2, z'

loop_
_atom_site_label
_atom_site_type_symbol
_atom_site_fract_x
_atom_site_fract_y
_atom_site_fract_z
_atom_site_U_iso_or_equiv
_atom_site_adp_type
_atom_site_occupancy
_atom_site_symmetry_multiplicity
_atom_site_calc_flag
_atom_site_refinement_flags
_atom_site_disorder_assembly
_atom_site_disorder_group
Mg1 Mg 0.28362(5) 0.06023(4) 0.38531(2) 0.02064(16) Uani 1 1 d . . .
N1 N 0.18471(13) 0.17524(10) 0.37775(6) 0.0227(3) Uani 1 1 d . A .
N2 N 0.42229(13) 0.07681(10) 0.33612(5) 0.0204(3) Uani 1 1 d . A .
C1 C 0.15883(16) 0.20906(12) 0.33551(7) 0.0240(4) Uani 1 1 d . . .
H1A H 0.0949 0.2494 0.3361 0.029 Uiso 1 1 calc R A .
C2 C 0.20996(16) 0.19597(12) 0.28844(7) 0.0230(4) Uani 1 1 d . A .
C3 C 0.15545(17) 0.23509(13) 0.24729(7) 0.0287(4) Uani 1 1 d . . .
H3A H 0.0842 0.2678 0.2482 0.034 Uiso 1 1 calc R A .
C4 C 0.22086(18) 0.21882(14) 0.20565(7) 0.0308(5) Uani 1 1 d . A .
H4A H 0.2014 0.2367 0.1732 0.037 Uiso 1 1 calc R . .
C5 C 0.32028(18) 0.17160(13) 0.21945(7) 0.0280(4) Uani 1 1 d . . .
H5A H 0.3813 0.1533 0.1979 0.034 Uiso 1 1 calc R A .
C6 C 0.31666(16) 0.15506(12) 0.27040(6) 0.0216(4) Uani 1 1 d . A .
C7 C 0.41231(16) 0.10901(12) 0.29243(6) 0.0217(4) Uani 1 1 d . . .
H7A H 0.4790 0.1007 0.2719 0.026 Uiso 1 1 calc R A .
C8 C 0.11446(16) 0.20770(13) 0.41971(7) 0.0254(4) Uani 1 1 d . . .
H8A H 0.0744 0.2633 0.4094 0.031 Uiso 1 1 calc R A .
C9 C 0.01973(18) 0.14143(15) 0.43409(8) 0.0339(5) Uani 1 1 d . A .
H9A H 0.0573 0.0848 0.4428 0.041 Uiso 1 1 calc R . .
H9B H -0.0334 0.1312 0.4058 0.041 Uiso 1 1 calc R . .
C10 C -0.05206(18) 0.17491(17) 0.47778(8) 0.0391(5) Uani 1 1 d . . .
H10A H -0.0952 0.2288 0.4682 0.047 Uiso 1 1 calc R A .
H10B H -0.1107 0.1299 0.4874 0.047 Uiso 1 1 calc R . .
C11 C 0.02722(18) 0.19491(15) 0.52089(7) 0.0332(5) Uani 1 1 d . A .
H11A H 0.0644 0.1398 0.5325 0.040 Uiso 1 1 calc R . .
H11B H -0.0207 0.2190 0.5481 0.040 Uiso 1 1 calc R . .
C12 C 0.12222(19) 0.26027(15) 0.50733(8) 0.0353(5) Uani 1 1 d . . .
H12A H 0.1756 0.2689 0.5357 0.042 Uiso 1 1 calc R A .
H12B H 0.0855 0.3176 0.4995 0.042 Uiso 1 1 calc R . .
C13 C 0.19345(17) 0.22850(14) 0.46326(7) 0.0297(4) Uani 1 1 d . A .
H13A H 0.2509 0.2745 0.4538 0.036 Uiso 1 1 calc R . .
H13B H 0.2382 0.1751 0.4725 0.036 Uiso 1 1 calc R . .
C14 C 0.53561(15) 0.03260(12) 0.34664(6) 0.0220(4) Uani 1 1 d . . .
H14A H 0.5897 0.0428 0.3182 0.026 Uiso 1 1 calc R A .
C15 C 0.59332(17) 0.07072(14) 0.39254(7) 0.0297(4) Uani 1 1 d . A .
H15A H 0.6074 0.1344 0.3879 0.036 Uiso 1 1 calc R . .
H15B H 0.5399 0.0633 0.4210 0.036 Uiso 1 1 calc R . .
C16 C 0.70980(19) 0.02448(17) 0.40275(9) 0.0408(6) Uani 1 1 d . . .
H16A H 0.7657 0.0370 0.3757 0.049 Uiso 1 1 calc R A .
H16B H 0.7441 0.0478 0.4335 0.049 Uiso 1 1 calc R . .
C17 C 0.6934(2) -0.07408(17) 0.40742(9) 0.0449(6) Uani 1 1 d . A .
H17A H 0.6453 -0.0869 0.4369 0.054 Uiso 1 1 calc R . .
H17B H 0.7713 -0.1024 0.4118 0.054 Uiso 1 1 calc R . .
C18 C 0.63344(19) -0.11248(15) 0.36255(9) 0.0380(5) Uani 1 1 d . . .
H18A H 0.6188 -0.1759 0.3679 0.046 Uiso 1 1 calc R A .
H18B H 0.6861 -0.1064 0.3338 0.046 Uiso 1 1 calc R . .
C19 C 0.51719(17) -0.06625(12) 0.35215(7) 0.0270(4) Uani 1 1 d . A .
H19A H 0.4614 -0.0776 0.3794 0.032 Uiso 1 1 calc R . .
H19B H 0.4823 -0.0901 0.3216 0.032 Uiso 1 1 calc R . .
C20 C 0.3064(2) 0.00049(16) 0.45478(7) 0.0378(5) Uani 1 1 d . A .
H20A H 0.2308 -0.0007 0.4722 0.057 Uiso 1 1 calc R . .
H20B H 0.3637 0.0343 0.4740 0.057 Uiso 1 1 calc R . .
H20C H 0.3353 -0.0597 0.4504 0.057 Uiso 1 1 calc R . .
O1A O 0.18042(13) -0.02502(10) 0.34576(5) 0.0348(4) Uani 0.70 1 d PD A 1
C1A C 0.1948(3) -0.0553(3) 0.29531(12) 0.0367(10) Uani 0.70 1 d PD A 1
H1A1 H 0.2667 -0.0917 0.2920 0.044 Uiso 0.70 1 calc PR A 1
H1A2 H 0.2005 -0.0048 0.2725 0.044 Uiso 0.70 1 calc PR A 1
C2A C 0.0855(12) -0.1091(8) 0.28499(18) 0.0480(7) Uani 0.70 1 d PD A 1
H2A1 H 0.1012 -0.1554 0.2603 0.058 Uiso 0.70 1 calc PR A 1
H2A2 H 0.0199 -0.0715 0.2734 0.058 Uiso 0.70 1 calc PR A 1
C3A C 0.0584(3) -0.1491(2) 0.33573(17) 0.0383(10) Uani 0.70 1 d PD A 1
H3A1 H -0.0243 -0.1695 0.3381 0.046 Uiso 0.70 1 calc PR A 1
H3A2 H 0.1123 -0.1983 0.3437 0.046 Uiso 0.70 1 calc PR A 1
C4A C 0.0808(4) -0.0697(3) 0.36801(16) 0.0576(12) Uani 0.70 1 d PD A 1
H4A1 H 0.0108 -0.0308 0.3688 0.069 Uiso 0.70 1 calc PR A 1
H4A2 H 0.0997 -0.0881 0.4020 0.069 Uiso 0.70 1 calc PR A 1
O1B O 0.18042(13) -0.02502(10) 0.34576(5) 0.0348(4) Uani 0.30 1 d PD A 2
C1B C 0.1591(9) -0.0329(7) 0.2940(2) 0.0367(10) Uani 0.30 1 d PD A 2
H1B1 H 0.2344 -0.0392 0.2760 0.044 Uiso 0.30 1 calc PR A 2
H1B2 H 0.1176 0.0198 0.2815 0.044 Uiso 0.30 1 calc PR A 2
C2B C 0.084(3) -0.1139(19) 0.2872(4) 0.0480(7) Uani 0.30 1 d PD A 2
H2B1 H 0.1319 -0.1655 0.2777 0.058 Uiso 0.30 1 calc PR A 2
H2B2 H 0.0218 -0.1043 0.2622 0.058 Uiso 0.30 1 calc PR A 2
C3B C 0.0298(7) -0.1257(7) 0.3388(4) 0.0383(10) Uani 0.30 1 d PD A 2
H3B1 H -0.0350 -0.0835 0.3449 0.046 Uiso 0.30 1 calc PR A 2
H3B2 H 0.0009 -0.1864 0.3441 0.046 Uiso 0.30 1 calc PR A 2
C4B C 0.1380(7) -0.1056(4) 0.3702(3) 0.0324(17) Uani 0.30 1 d PD A 2
H4B1 H 0.1164 -0.0945 0.4049 0.039 Uiso 0.30 1 calc PR A 2
H4B2 H 0.1969 -0.1535 0.3686 0.039 Uiso 0.30 1 calc PR A 2

loop_
_atom_site_aniso_label
_atom_site_aniso_U_11
_atom_site_aniso_U_22
_atom_site_aniso_U_33
_atom_site_aniso_U_23
_atom_site_aniso_U_13
_atom_site_aniso_U_12
Mg1 0.0236(3) 0.0202(3) 0.0182(3) 0.0016(2) 0.0016(2) 0.0005(2)
N1 0.0205(7) 0.0220(8) 0.0256(8) 0.0014(6) 0.0025(6) 0.0004(6)
N2 0.0210(7) 0.0201(8) 0.0199(7) 0.0002(6) -0.0002(6) -0.0001(6)
C1 0.0184(8) 0.0198(9) 0.0337(10) 0.0026(7) -0.0008(7) 0.0007(7)
C2 0.0235(9) 0.0195(9) 0.0259(9) 0.0054(7) -0.0029(7) -0.0027(7)
C3 0.0277(10) 0.0260(10) 0.0324(10) 0.0082(8) -0.0071(8) -0.0026(8)
C4 0.0349(11) 0.0335(11) 0.0241(9) 0.0095(8) -0.0079(8) -0.0078(9)
C5 0.0314(10) 0.0308(11) 0.0218(9) 0.0033(8) -0.0010(7) -0.0066(8)
C6 0.0236(9) 0.0198(9) 0.0215(8) 0.0031(7) -0.0005(7) -0.0063(7)
C7 0.0219(9) 0.0199(9) 0.0234(9) -0.0017(7) 0.0027(7) -0.0046(7)
C8 0.0220(9) 0.0254(10) 0.0289(10) 0.0014(8) 0.0038(7) 0.0043(7)
C9 0.0237(10) 0.0465(13) 0.0316(11) -0.0054(9) 0.0005(8) -0.0116(9)
C10 0.0235(10) 0.0604(16) 0.0335(11) -0.0024(10) 0.0069(8) -0.0086(10)
C11 0.0299(10) 0.0421(13) 0.0276(10) 0.0000(9) 0.0081(8) -0.0017(9)
C12 0.0345(11) 0.0371(12) 0.0344(11) -0.0121(9) 0.0092(9) -0.0055(9)
C13 0.0217(9) 0.0333(11) 0.0342(11) -0.0081(9) 0.0073(8) -0.0072(8)
C14 0.0195(8) 0.0252(10) 0.0213(8) -0.0011(7) -0.0001(7) 0.0015(7)
C15 0.0293(10) 0.0316(11) 0.0283(10) -0.0036(8) -0.0046(8) -0.0049(8)
C16 0.0281(11) 0.0583(16) 0.0362(11) 0.0031(11) -0.0112(9) -0.0045(10)
C17 0.0334(12) 0.0572(16) 0.0442(13) 0.0113(11) -0.0095(10) 0.0123(11)
C18 0.0354(12) 0.0355(12) 0.0431(13) 0.0032(10) 0.0028(9) 0.0124(9)
C19 0.0270(10) 0.0246(10) 0.0295(10) -0.0029(8) -0.0006(8) 0.0035(8)
C20 0.0497(14) 0.0400(13) 0.0238(10) 0.0074(9) 0.0063(9) 0.0116(10)
O1A 0.0406(8) 0.0334(8) 0.0305(7) -0.0068(6) 0.0058(6) -0.0169(6)
C1A 0.040(3) 0.041(3) 0.0295(12) 0.0005(13) -0.0058(14) -0.0081(17)
C2A 0.0549(16) 0.0464(19) 0.0429(14) 0.0029(13) -0.0128(13) -0.0190(13)
C3A 0.038(2) 0.031(2) 0.0458(16) -0.0150(17) 0.0104(16) -0.0104(16)
C4A 0.055(3) 0.064(3) 0.053(2) -0.024(2) 0.026(2) -0.036(2)
O1B 0.0406(8) 0.0334(8) 0.0305(7) -0.0068(6) 0.0058(6) -0.0169(6)
C1B 0.040(3) 0.041(3) 0.0295(12) 0.0005(13) -0.0058(14) -0.0081(17)
C2B 0.0549(16) 0.0464(19) 0.0429(14) 0.0029(13) -0.0128(13) -0.0190(13)
C3B 0.038(2) 0.031(2) 0.0458(16) -0.0150(17) 0.0104(16) -0.0104(16)
C4B 0.046(5) 0.024(4) 0.027(4) 0.000(3) 0.010(3) -0.008(3)

loop_
_atom_type_symbol
_atom_type_description
_atom_type_scat_dispersion_real
_atom_type_scat_dispersion_imag
_atom_type_scat_source
C C 0.0033 0.0016 'International Tables Vol C Tables 4.2.6.8 and 6.1.1.4'
H H 0.0000 0.0000 'International Tables Vol C Tables 4.2.6.8 and 6.1.1.4'
N N 0.0061 0.0033 'International Tables Vol C Tables 4.2.6.8 and 6.1.1.4'
Mg Mg 0.0486 0.0363 'International Tables Vol C Tables 4.2.6.8 and 6.1.1.4'
O O 0.0106 0.0060 'International Tables Vol C Tables 4.2.6.8 and 6.1.1.4'

loop_
_geom_angle_atom_site_label_1
_geom_angle_atom_site_label_2
_geom_angle_atom_site_label_3
_geom_angle
_geom_angle_site_symmetry_1
_geom_angle_site_symmetry_3
_geom_angle_publ_flag
O1A Mg1 N2 99.77(6) . . ?
O1A Mg1 N1 99.83(7) . . ?
N2 Mg1 N1 103.96(6) . . ?
O1A Mg1 C20 105.56(8) . . ?
N2 Mg1 C20 122.38(8) . . ?
N1 Mg1 C20 120.90(8) . . ?
C1 N1 C8 115.63(15) . . ?
C1 N1 Mg1 122.84(13) . . ?
C8 N1 Mg1 119.55(11) . . ?
C7 N2 C14 115.28(15) . . ?
C7 N2 Mg1 124.94(13) . . ?
C14 N2 Mg1 118.50(11) . . ?
N1 C1 C2 130.85(17) . . ?
N1 C1 H1A 114.6 . . ?
C2 C1 H1A 114.6 . . ?
C3 C2 C1 118.60(17) . . ?
C3 C2 C6 106.14(16) . . ?
C1 C2 C6 135.06(17) . . ?
C4 C3 C2 110.01(18) . . ?
C4 C3 H3A 125.0 . . ?
C2 C3 H3A 125.0 . . ?
C3 C4 C5 107.89(17) . . ?
C3 C4 H4A 126.1 . . ?
C5 C4 H4A 126.1 . . ?
C4 C5 C6 109.56(18) . . ?
C4 C5 H5A 125.2 . . ?
C6 C5 H5A 125.2 . . ?
C5 C6 C7 118.68(17) . . ?
C5 C6 C2 106.37(16) . . ?
C7 C6 C2 134.89(17) . . ?
N2 C7 C6 129.89(17) . . ?
N2 C7 H7A 115.1 . . ?
C6 C7 H7A 115.1 . . ?
N1 C8 C13 110.80(15) . . ?
N1 C8 C9 110.99(16) . . ?
C13 C8 C9 110.63(16) . . ?
N1 C8 H8A 108.1 . . ?
C13 C8 H8A 108.1 . . ?
C9 C8 H8A 108.1 . . ?
C8 C9 C10 110.83(18) . . ?
C8 C9 H9A 109.5 . . ?
C10 C9 H9A 109.5 . . ?
C8 C9 H9B 109.5 . . ?
C10 C9 H9B 109.5 . . ?
H9A C9 H9B 108.1 . . ?
C11 C10 C9 110.80(17) . . ?
C11 C10 H10A 109.5 . . ?
C9 C10 H10A 109.5 . . ?
C11 C10 H10B 109.5 . . ?
C9 C10 H10B 109.5 . . ?
H10A C10 H10B 108.1 . . ?
C10 C11 C12 111.52(17) . . ?
C10 C11 H11A 109.3 . . ?
C12 C11 H11A 109.3 . . ?
C10 C11 H11B 109.3 . . ?
C12 C11 H11B 109.3 . . ?
H11A C11 H11B 108.0 . . ?
C11 C12 C13 111.20(17) . . ?
C11 C12 H12A 109.4 . . ?
C13 C12 H12A 109.4 . . ?
C11 C12 H12B 109.4 . . ?
C13 C12 H12B 109.4 . . ?
H12A C12 H12B 108.0 . . ?
C8 C13 C12 111.59(16) . . ?
C8 C13 H13A 109.3 . . ?
C12 C13 H13A 109.3 . . ?
C8 C13 H13B 109.3 . . ?
C12 C13 H13B 109.3 . . ?
H13A C13 H13B 108.0 . . ?
N2 C14 C19 110.36(15) . . ?
N2 C14 C15 111.04(15) . . ?
C19 C14 C15 110.65(15) . . ?
N2 C14 H14A 108.2 . . ?
C19 C14 H14A 108.2 . . ?
C15 C14 H14A 108.2 . . ?
C16 C15 C14 110.29(17) . . ?
C16 C15 H15A 109.6 . . ?
C14 C15 H15A 109.6 . . ?
C16 C15 H15B 109.6 . . ?
C14 C15 H15B 109.6 . . ?
H15A C15 H15B 108.1 . . ?
C17 C16 C15 111.44(18) . . ?
C17 C16 H16A 109.3 . . ?
C15 C16 H16A 109.3 . . ?
C17 C16 H16B 109.3 . . ?
C15 C16 H16B 109.3 . . ?
H16A C16 H16B 108.0 . . ?
C16 C17 C18 111.61(19) . . ?
C16 C17 H17A 109.3 . . ?
C18 C17 H17A 109.3 . . ?
C16 C17 H17B 109.3 . . ?
C18 C17 H17B 109.3 . . ?
H17A C17 H17B 108.0 . . ?
C17 C18 C19 111.18(18) . . ?
C17 C18 H18A 109.4 . . ?
C19 C18 H18A 109.4 . . ?
C17 C18 H18B 109.4 . . ?
C19 C18 H18B 109.4 . . ?
H18A C18 H18B 108.0 . . ?
C18 C19 C14 110.79(17) . . ?
C18 C19 H19A 109.5 . . ?
C14 C19 H19A 109.5 . . ?
C18 C19 H19B 109.5 . . ?
C14 C19 H19B 109.5 . . ?
H19A C19 H19B 108.1 . . ?
Mg1 C20 H20A 109.5 . . ?
Mg1 C20 H20B 109.5 . . ?
H20A C20 H20B 109.5 . . ?
Mg1 C20 H20C 109.5 . . ?
H20A C20 H20C 109.5 . . ?
H20B C20 H20C 109.5 . . ?
C4A O1A C1A 109.5(2) . . ?
C4A O1A Mg1 121.38(17) . . ?
C1A O1A Mg1 129.04(18) . . ?
O1A C1A C2A 104.7(3) . . ?
O1A C1A H1A1 110.8 . . ?
C2A C1A H1A1 110.8 . . ?
O1A C1A H1A2 110.8 . . ?
C2A C1A H1A2 110.8 . . ?
H1A1 C1A H1A2 108.9 . . ?
C1A C2A C3A 102.2(4) . . ?
C1A C2A H2A1 111.3 . . ?
C3A C2A H2A1 111.3 . . ?
C1A C2A H2A2 111.3 . . ?
C3A C2A H2A2 111.3 . . ?
H2A1 C2A H2A2 109.2 . . ?
C4A C3A C2A 99.9(4) . . ?
C4A C3A H3A1 111.8 . . ?
C2A C3A H3A1 111.8 . . ?
C4A C3A H3A2 111.8 . . ?
C2A C3A H3A2 111.8 . . ?
H3A1 C3A H3A2 109.5 . . ?
O1A C4A C3A 105.1(3) . . ?
O1A C4A H4A1 110.7 . . ?
C3A C4A H4A1 110.7 . . ?
O1A C4A H4A2 110.7 . . ?
C3A C4A H4A2 110.7 . . ?
H4A1 C4A H4A2 108.8 . . ?
C2B C1B H1B1 110.4 . . ?
C2B C1B H1B2 110.4 . . ?
H1B1 C1B H1B2 108.6 . . ?
C1B C2B C3B 102.0(8) . . ?
C1B C2B H2B1 111.4 . . ?
C3B C2B H2B1 111.4 . . ?
C1B C2B H2B2 111.4 . . ?
C3B C2B H2B2 111.4 . . ?
H2B1 C2B H2B2 109.2 . . ?
C4B C3B C2B 99.7(9) . . ?
C4B C3B H3B1 111.8 . . ?
C2B C3B H3B1 111.8 . . ?
C4B C3B H3B2 111.8 . . ?
C2B C3B H3B2 111.8 . . ?
H3B1 C3B H3B2 109.5 . . ?
C3B C4B H4B1 111.8 . . ?
C3B C4B H4B2 111.8 . . ?
H4B1 C4B H4B2 109.5 . . ?

loop_
_geom_bond_atom_site_label_1
_geom_bond_atom_site_label_2
_geom_bond_distance
_geom_bond_site_symmetry_2
_geom_bond_publ_flag
Mg1 O1A 2.0526(15) . ?
Mg1 N2 2.0821(16) . ?
Mg1 N1 2.0882(16) . ?
Mg1 C20 2.116(2) . ?
N1 C1 1.294(2) . ?
N1 C8 1.478(2) . ?
N2 C7 1.292(2) . ?
N2 C14 1.479(2) . ?
C1 C2 1.422(3) . ?
C1 H1A 0.9500 . ?
C2 C3 1.412(3) . ?
C2 C6 1.447(3) . ?
C3 C4 1.378(3) . ?
C3 H3A 0.9500 . ?
C4 C5 1.389(3) . ?
C4 H4A 0.9500 . ?
C5 C6 1.411(3) . ?
C5 H5A 0.9500 . ?
C6 C7 1.424(3) . ?
C7 H7A 0.9500 . ?
C8 C13 1.520(3) . ?
C8 C9 1.525(3) . ?
C8 H8A 1.0000 . ?
C9 C10 1.530(3) . ?
C9 H9A 0.9900 . ?
C9 H9B 0.9900 . ?
C10 C11 1.510(3) . ?
C10 H10A 0.9900 . ?
C10 H10B 0.9900 . ?
C11 C12 1.512(3) . ?
C11 H11A 0.9900 . ?
C11 H11B 0.9900 . ?
C12 C13 1.526(3) . ?
C12 H12A 0.9900 . ?
C12 H12B 0.9900 . ?
C13 H13A 0.9900 . ?
C13 H13B 0.9900 . ?
C14 C19 1.525(3) . ?
C14 C15 1.526(2) . ?
C14 H14A 1.0000 . ?
C15 C16 1.523(3) . ?
C15 H15A 0.9900 . ?
C15 H15B 0.9900 . ?
C16 C17 1.516(4) . ?
C16 H16A 0.9900 . ?
C16 H16B 0.9900 . ?
C17 C18 1.516(3) . ?
C17 H17A 0.9900 . ?
C17 H17B 0.9900 . ?
C18 C19 1.521(3) . ?
C18 H18A 0.9900 . ?
C18 H18B 0.9900 . ?
C19 H19A 0.9900 . ?
C19 H19B 0.9900 . ?
C20 H20A 0.9800 . ?
C20 H20B 0.9800 . ?
C20 H20C 0.9800 . ?
O1A C4A 1.452(3) . ?
O1A C1A 1.459(3) . ?
C1A C2A 1.512(6) . ?
C1A H1A1 0.9900 . ?
C1A H1A2 0.9900 . ?
C2A C3A 1.542(6) . ?
C2A H2A1 0.9900 . ?
C2A H2A2 0.9900 . ?
C3A C4A 1.515(4) . ?
C3A H3A1 0.9900 . ?
C3A H3A2 0.9900 . ?
C4A H4A1 0.9900 . ?
C4A H4A2 0.9900 . ?
C1B C2B 1.512(8) . ?
C1B H1B1 0.9900 . ?
C1B H1B2 0.9900 . ?
C2B C3B 1.544(9) . ?
C2B H2B1 0.9900 . ?
C2B H2B2 0.9900 . ?
C3B C4B 1.527(8) . ?
C3B H3B1 0.9900 . ?
C3B H3B2 0.9900 . ?
C4B H4B1 0.9900 . ?
C4B H4B2 0.9900 . ?

loop_
_geom_torsion_atom_site_label_1
_geom_torsion_atom_site_label_2
_geom_torsion_atom_site_label_3
_geom_torsion_atom_site_label_4
_geom_torsion
_geom_torsion_site_symmetry_1
_geom_torsion_site_symmetry_2
_geom_torsion_site_symmetry_3
_geom_torsion_site_symmetry_4
_geom_torsion_publ_flag
O1A Mg1 N1 C1 -58.07(15) . . . . ?
N2 Mg1 N1 C1 44.67(16) . . . . ?
C20 Mg1 N1 C1 -172.97(15) . . . . ?
O1A Mg1 N1 C8 105.22(13) . . . . ?
N2 Mg1 N1 C8 -152.04(13) . . . . ?
C20 Mg1 N1 C8 -9.67(17) . . . . ?
O1A Mg1 N2 C7 61.01(16) . . . . ?
N1 Mg1 N2 C7 -41.77(16) . . . . ?
C20 Mg1 N2 C7 176.58(15) . . . . ?
O1A Mg1 N2 C14 -105.37(13) . . . . ?
N1 Mg1 N2 C14 151.85(12) . . . . ?
C20 Mg1 N2 C14 10.20(16) . . . . ?
C8 N1 C1 C2 177.49(18) . . . . ?
Mg1 N1 C1 C2 -18.6(3) . . . . ?
N1 C1 C2 C3 173.43(19) . . . . ?
N1 C1 C2 C6 -12.5(4) . . . . ?
C1 C2 C3 C4 176.92(17) . . . . ?
C6 C2 C3 C4 1.3(2) . . . . ?
C2 C3 C4 C5 -1.9(2) . . . . ?
C3 C4 C5 C6 1.8(2) . . . . ?
C4 C5 C6 C7 -178.52(17) . . . . ?
C4 C5 C6 C2 -1.0(2) . . . . ?
C3 C2 C6 C5 -0.2(2) . . . . ?
C1 C2 C6 C5 -174.7(2) . . . . ?
C3 C2 C6 C7 176.7(2) . . . . ?
C1 C2 C6 C7 2.2(4) . . . . ?
C14 N2 C7 C6 -179.98(18) . . . . ?
Mg1 N2 C7 C6 13.3(3) . . . . ?
C5 C6 C7 N2 -170.21(18) . . . . ?
C2 C6 C7 N2 13.2(3) . . . . ?
C1 N1 C8 C13 -134.57(18) . . . . ?
Mg1 N1 C8 C13 60.96(18) . . . . ?
C1 N1 C8 C9 102.10(19) . . . . ?
Mg1 N1 C8 C9 -62.36(18) . . . . ?
N1 C8 C9 C10 179.51(16) . . . . ?
C13 C8 C9 C10 56.1(2) . . . . ?
C8 C9 C10 C11 -56.7(3) . . . . ?
C9 C10 C11 C12 56.4(3) . . . . ?
C10 C11 C12 C13 -55.4(3) . . . . ?
N1 C8 C13 C12 -178.79(17) . . . . ?
C9 C8 C13 C12 -55.3(2) . . . . ?
C11 C12 C13 C8 54.8(2) . . . . ?
C7 N2 C14 C19 -110.97(18) . . . . ?
Mg1 N2 C14 C19 56.70(17) . . . . ?
C7 N2 C14 C15 125.94(17) . . . . ?
Mg1 N2 C14 C15 -66.39(17) . . . . ?
N2 C14 C15 C16 -179.96(16) . . . . ?
C19 C14 C15 C16 57.1(2) . . . . ?
C14 C15 C16 C17 -56.1(2) . . . . ?
C15 C16 C17 C18 55.2(3) . . . . ?
C16 C17 C18 C19 -54.8(3) . . . . ?
C17 C18 C19 C14 55.8(2) . . . . ?
N2 C14 C19 C18 179.51(15) . . . . ?
C15 C14 C19 C18 -57.2(2) . . . . ?
N2 Mg1 O1A C4A 168.9(3) . . . . ?
N1 Mg1 O1A C4A -84.9(3) . . . . ?
C20 Mg1 O1A C4A 41.2(3) . . . . ?
N2 Mg1 O1A C1A -6.8(2) . . . . ?
N1 Mg1 O1A C1A 99.3(2) . . . . ?
C20 Mg1 O1A C1A -134.6(2) . . . . ?
C4A O1A C1A C2A 9.7(7) . . . . ?
Mg1 O1A C1A C2A -174.2(6) . . . . ?
O1A C1A C2A C3A -32.6(10) . . . . ?
C1A C2A C3A C4A 42.2(10) . . . . ?
C1A O1A C4A C3A 17.8(5) . . . . ?
Mg1 O1A C4A C3A -158.7(3) . . . . ?
C2A C3A C4A O1A -36.9(8) . . . . ?
C1B C2B C3B C4B -42(2) . . . . ?
